data_7110366
loop_
_publ_author_name
'Carina, Riccardo F.'
'Verzegnassi, Ludovica'
'Williams, Alan F.'
'Bernardinelli, G\'erald'

_publ_section_title
;
 Modulation of iron reduction potential by deprotonation at a remote site
;
_journal_issue 24
_journal_name_full 'Chemical Communications'
_journal_page_first 2681
_journal_paper_doi 10.1039/a807321j
_journal_year 1998
_chemical_formula_moiety
;
Fe(C11H7N5)2 [Na(H2O)4]0.5 [Na(CH3CN)4(C4H8O)2]0.5
;
_chemical_formula_sum 'C30 H32 Fe N12 Na O3'
_chemical_formula_weight 343.7
_space_group_IT_number 114
_symmetry_cell_setting tetragonal
_symmetry_space_group_name_Hall 'P -4 2n'
_symmetry_space_group_name_H-M 'P -4 21 c'
_audit_conform_dict_name cif_core.dic
_audit_conform_dict_version 2.0.1
_audit_creation_date 1998-09-04
_audit_creation_method from_xtal_archive_file_using_CIFIO
_audit_update_record 1998-09-09
_cell_angle_alpha 90.00000
_cell_angle_beta 90.00000
_cell_angle_gamma 90.00000
_cell_formula_units_Z 4
_cell_length_a 13.3185(5)
_cell_length_b 13.3185(5)
_cell_length_c 19.4550(10)
_cell_measurement_reflns_used 34
_cell_measurement_temperature 200
_cell_measurement_theta_max 36.5
_cell_measurement_theta_min 26.5
_cell_volume 3451.0(3)
_computing_cell_refinement xtal_latcon
_computing_data_collection Stoe_Stadi-4
_computing_molecular_graphics xtal_GX3_ORTEP
_computing_publication_material xtal_BONDLA_CIFIO
_computing_structure_refinement xtal_CRYLSQ
_computing_structure_solution 'Multan 87'
_diffrn_measurement_device_type Stoe_Stadi-4_4-circle_diffractometer
_diffrn_measurement_method \w-1.0_\q_scans
_diffrn_radiation_type 'X-ray tube CuK\a'
_diffrn_radiation_wavelength 1.54183
_diffrn_reflns_av_R_equivalents .078
_diffrn_reflns_limit_h_max 14
_diffrn_reflns_limit_h_min -14
_diffrn_reflns_limit_k_max 14
_diffrn_reflns_limit_k_min -14
_diffrn_reflns_limit_l_max 20
_diffrn_reflns_limit_l_min -20
_diffrn_reflns_number 4966
_diffrn_reflns_theta_max 54.6
_diffrn_standards_decay_% 8
_diffrn_standards_interval_time 45
_diffrn_standards_number 2
_exptl_absorpt_coefficient_mu 4.039
_exptl_absorpt_correction_T_max .490068
_exptl_absorpt_correction_T_min .281061
_exptl_absorpt_correction_type Analytical_integration
_exptl_crystal_colour black
_exptl_crystal_density_diffrn 1.323
_exptl_crystal_density_meas ?
_exptl_crystal_description prism
_exptl_crystal_size_max 0.35
_exptl_crystal_size_mid 0.30
_exptl_crystal_size_min 0.20
_refine_diff_density_max .362
_refine_diff_density_min -.565
_refine_ls_abs_structure_Flack 0.02(2)
_refine_ls_extinction_coef 1495(301)
_refine_ls_extinction_method Zachariasen
_refine_ls_goodness_of_fit_ref 1.615
_refine_ls_hydrogen_treatment
;
 THF    : Calculated
 H2O    : Observed and refined with restraints on bond lengths
 Ligand : Observed and refined with restraints on bond lengths and angles
;
_refine_ls_number_parameters 250
_refine_ls_number_reflns 1661
_refine_ls_R_factor_gt .051
_refine_ls_shift/su_max .185
_refine_ls_structure_factor_coef F
_refine_ls_weighting_details \w=1/[\s^2(Fo)+0.0002(Fo^2)]
_refine_ls_weighting_scheme calc
_refine_ls_wR_factor_ref .046
_reflns_number_gt 1661
_reflns_number_total 2446
_reflns_threshold_expression refl_observed_if_F____>_4.00_sigma(F___)
_cod_data_source_file 807321jsup1.cif
_cod_data_source_block ARDO
_cod_depositor_comments
;
The following automatic conversions were performed:

'_exptl_crystal_density_meas' value 'not measured' was changed to '?'
- the value is perceived as not measured.

Automatic conversion script
Id: cif_fix_values 3008 2015-01-20 13:52:24Z robertas 
;
_cod_original_sg_symbol_H-M 'P-421c  No 114'
_cod_original_formula_sum 'C30 H32 N12 O3 Na Fe'
_cod_database_code 7110366

loop_
_symmetry_equiv_pos_as_xyz
+x,+y,+z
1/2+x,1/2-y,1/2-z
-x,-y,+z
1/2-x,1/2+y,1/2-z
1/2-y,1/2-x,1/2+z
-y,+x,-z
+y,-x,-z
1/2+y,1/2+x,1/2+z

loop_
_atom_site_label
_atom_site_fract_x
_atom_site_fract_y
_atom_site_fract_z
_atom_site_U_iso_or_equiv
_atom_site_occupancy
_atom_site_adp_type
Fe .50000 .00000 .74570(10) .0295(12) 1.00000 Uani
Na1 .50000 .50000 .00000 .038(3) 1.00000 Uani
Na2 .50000 .50000 .50000 .073(5) 1.00000 Uani
N1 .5841(5) .1168(5) .7505(4) .028(4) 1.00000 Uani
N2 .5963(6) -.0362(5) .6755(4) .029(5) 1.00000 Uani
N3 .7395(5) .0073(7) .6198(4) .042(5) 1.00000 Uani
N4 .4268(6) .0718(6) .8162(4) .032(5) 1.00000 Uani
N5 .4258(7) .2045(6) .8879(5) .047(6) 1.00000 Uani
C1 .6686(7) .1184(7) .7115(5) .035(6) 1.00000 Uani
C2 .7312(8) .1995(8) .7185(5) .042(7) 1.00000 Uani
C3 .7111(9) .2733(8) .7647(7) .055(8) 1.00000 Uani
C4 .6262(8) .2686(7) .8059(5) .049(7) 1.00000 Uani
C5 .5616(7) .1874(8) .7984(5) .038(7) 1.00000 Uani
C6 .6713(7) .0313(7) .6684(5) .031(6) 1.00000 Uani
C7 .6158(8) -.1083(8) .6270(5) .039(7) 1.00000 Uani
C8 .7022(8) -.0812(7) .5939(5) .040(7) 1.00000 Uani
C9 .4712(7) .1603(8) .8353(6) .038(7) 1.00000 Uani
C10 .3474(8) .0607(8) .8582(5) .041(7) 1.00000 Uani
C11 .3455(8) .1424(8) .9021(5) .047(7) 1.00000 Uani
O1a .50000 .50000 .6221(6) .106(10) 1.00000 Uani
C1a .4533(14) .4289(14) .6646(10) .150(16) 1.00000 Uani
C2a .4545(10) .4645(15) .7338(7) .115(14) 1.00000 Uani
N1b .4353(8) .6798(8) .5012(8) .099(9) 1.00000 Uani
C1b .4099(10) .7570(10) .4984(8) .089(10) 1.00000 Uani
C2b .3767(10) .8595(9) .4944(7) .101(11) 1.00000 Uani
O1c .6013(7) .6069(6) -.0539(5) .097(7) 1.00000 Uani
H2 .798(3) .204(3) .6891(15) .05000 1.00000 Uiso
H3 .759(4) .335(3) .7695(17) .05000 1.00000 Uiso
H4 .612(3) .322(3) .8395(19) .05000 1.00000 Uiso
H7 .573(3) -.172(3) .6180(12) .05000 1.00000 Uiso
H8 .734(3) -.119(3) .5564(18) .05000 1.00000 Uiso
H10 .296(3) -.002(3) .8572(13) .05000 1.00000 Uiso
H11 .289(3) .155(2) .9424(17) .05000 1.00000 Uiso
H1a1 .37812 .41602 .65057 .05000 1.00000 Uiso
H1a2 .49736 .35909 .66429 .05000 1.00000 Uiso
H2a1 .38619 .50478 .74751 .05000 1.00000 Uiso
H2a2 .46590 .40367 .77203 .05000 1.00000 Uiso
H2b1 .359(4) .877(3) .444(3) .05000 1.00000 Uiso
H2b2 .311(4) .868(3) .525(3) .05000 1.00000 Uiso
H2b3 .432(4) .906(3) .511(3) .05000 1.00000 Uiso
H1c1 .585(6) .680(4) -.078(4) .05000 1.00000 Uiso
H1c2 .668(5) .577(6) -.074(4) .05000 1.00000 Uiso

loop_
_atom_site_aniso_label
_atom_site_aniso_U_11
_atom_site_aniso_U_22
_atom_site_aniso_U_33
_atom_site_aniso_U_12
_atom_site_aniso_U_13
_atom_site_aniso_U_23
Fe .0300(14) .0307(14) .0278(10) -.0031(11) .00000 .00000
Na1 .036(3) .036(3) .041(4) .00000 .00000 .00000
Na2 .072(5) .072(5) .075(6) .00000 .00000 .00000
N1 .025(4) .033(4) .025(4) -.004(4) -.007(5) .002(5)
N2 .024(5) .026(5) .036(5) -.007(4) -.002(5) -.003(4)
N3 .034(5) .052(6) .040(5) -.000(5) .004(4) .013(6)
N4 .031(6) .023(5) .043(5) .003(4) .002(5) -.001(4)
N5 .057(6) .048(6) .035(6) .007(6) .010(5) -.005(5)
C1 .030(6) .048(6) .028(6) -.005(6) -.008(5) .010(5)
C2 .044(7) .043(7) .041(7) -.019(6) .003(6) -.007(6)
C3 .055(7) .046(8) .064(9) -.030(6) -.003(7) .008(7)
C4 .071(8) .041(7) .036(7) -.005(7) -.005(6) .004(6)
C5 .032(7) .039(6) .044(7) -.001(6) -.006(6) -.001(6)
C6 .026(6) .042(7) .026(6) .007(6) .005(5) .006(5)
C7 .044(7) .034(7) .038(6) .006(5) -.004(6) .000(6)
C8 .052(7) .032(6) .038(6) .014(6) .002(6) -.005(6)
C9 .041(8) .038(7) .036(7) .009(6) -.012(6) .000(6)
C10 .030(7) .053(8) .041(7) .017(6) .002(6) -.003(6)
C11 .055(8) .052(8) .034(6) .002(6) .011(6) -.006(6)
O1a .166(14) .084(10) .068(8) -.050(12) .00000 .00000
C1a .187(19) .162(17) .099(12) -.075(14) -.013(15) .021(14)
C2a .067(9) .18(3) .098(11) -.011(8) .018(9) .020(13)
N1b .109(9) .072(7) .114(10) .036(7) .006(9) .028(9)
C1b .096(10) .093(10) .077(10) .047(9) .027(9) .021(12)
C2b .132(14) .107(12) .064(9) .031(9) .042(11) .008(10)
O1c .095(7) .063(6) .133(8) .036(5) .082(7) .055(6)

loop_
_atom_type_symbol
_atom_type_scat_source
_atom_type_scat_dispersion_real
_atom_type_scat_dispersion_imag
C Int._Tables_Vol_IV_Tables_2.2B_and_2.3.1 .017 .009
H Int._Tables_Vol_IV_Tables_2.2B_and_2.3.1 0 0
N Int._Tables_Vol_IV_Tables_2.2B_and_2.3.1 .029 .018
O Int._Tables_Vol_IV_Tables_2.2B_and_2.3.1 .047 .032
Fe Int._Tables_Vol_IV_Tables_2.2B_and_2.3.1 -1.179 3.204
Na Int._Tables_Vol_IV_Tables_2.2B_and_2.3.1 .129 .124

loop_
_geom_angle_atom_site_label_1
_geom_angle_atom_site_label_2
_geom_angle_atom_site_label_3
_geom_angle_site_symmetry_1
_geom_angle_site_symmetry_3
_geom_angle
N1 Fe N2 . . 81.3(3)
N1 Fe N4 . . 81.9(3)
N1 Fe N1 . 3_655 174.5(4)
N1 Fe N2 . 3_655 102.7(3)
N1 Fe N4 . 3_655 94.1(3)
N2 Fe N4 . . 163.2(3)
N2 Fe N1 . 3_655 102.7(3)
N2 Fe N2 . 3_655 90.2(4)
N2 Fe N4 . 3_655 92.5(4)
N4 Fe N1 . 3_655 94.1(3)
N4 Fe N2 . 3_655 92.5(4)
N4 Fe N4 . 3_655 89.7(4)
N1 Fe N2 3_655 3_655 81.3(3)
N1 Fe N4 3_655 3_655 81.9(3)
N2 Fe N4 3_655 3_655 163.2(3)
O1c Na1 O1c . 3_665 123.8(4)
O1c Na1 O1c . 6_655 102.8(3)
O1c Na1 O1c . 7_565 102.8(3)
O1c Na1 O1c 3_665 6_655 102.8(3)
O1c Na1 O1c 3_665 7_565 102.8(3)
O1c Na1 O1c 6_655 7_565 123.8(4)
O1a Na2 O1a . 6_656 180.0000
Fe N1 C1 . . 118.0(6)
Fe N1 C5 . . 117.8(6)
C1 N1 C5 . . 123.8(7)
Fe N2 C6 . . 113.3(6)
Fe N2 C7 . . 141.8(7)
C6 N2 C7 . . 104.9(8)
C6 N3 C8 . . 102.5(8)
Fe N4 C9 . . 113.5(6)
Fe N4 C10 . . 140.6(7)
C9 N4 C10 . . 105.6(8)
C9 N5 C11 . . 104.0(8)
N1 C1 C2 . . 117.4(8)
N1 C1 C6 . . 109.7(8)
C2 C1 C6 . . 133.0(9)
C1 C2 C3 . . 121.1(10)
C1 C2 H2 . . 120(3)
C3 C2 H2 . . 118(3)
C2 C3 C4 . . 120.7(10)
C2 C3 H3 . . 120(3)
C4 C3 H3 . . 119(3)
C3 C4 C5 . . 118.6(9)
C3 C4 H4 . . 121(3)
C5 C4 H4 . . 121(3)
N1 C5 C4 . . 118.3(8)
N1 C5 C9 . . 110.5(8)
C4 C5 C9 . . 131.1(9)
N2 C6 N3 . . 114.2(8)
N2 C6 C1 . . 117.4(8)
N3 C6 C1 . . 128.3(8)
N2 C7 C8 . . 107.4(9)
N2 C7 H7 . . 125.9(18)
C8 C7 H7 . . 126.7(19)
N3 C8 C7 . . 111.0(8)
N3 C8 H8 . . 124(2)
C7 C8 H8 . . 125(2)
N4 C9 N5 . . 113.2(9)
N4 C9 C5 . . 116.1(9)
N5 C9 C5 . . 130.6(9)
N4 C10 C11 . . 107.7(9)
N4 C10 H10 . . 125.0(19)
C11 C10 H10 . . 127.4(19)
N5 C11 C10 . . 109.5(9)
N5 C11 H11 . . 125.9(18)
C10 C11 H11 . . 124.6(18)
Na2 O1a C1a . . 126.2(9)
Na2 O1a C1a . 3_665 126.2(9)
C1a O1a C1a . 3_665 107.7(13)
O1a C1a C2a . . 109.1(15)
O1a C1a H1a1 . . 112.3(15)
O1a C1a H1a2 . . 109.3(14)
C2a C1a H1a1 . . 108.1(15)
C2a C1a H1a2 . . 106.2(16)
H1a1 C1a H1a2 . . 111.6(16)
C1a C2a H2a1 . . 112.6(13)
C1a C2a H2a2 . . 113.1(16)
C1a C2a C2a . 3_665 102.3(12)
H2a1 C2a H2a2 . . 108.1(12)
H2a1 C2a C2a . 3_665 110.8(16)
H2a2 C2a C2a . 3_665 109.9(11)
N1b C1b C2b . . 179.7(16)
C1b C2b H2b1 . . 110(3)
C1b C2b H2b2 . . 109(3)
C1b C2b H2b3 . . 110(3)
H2b1 C2b H2b2 . . 109(4)
H2b1 C2b H2b3 . . 110(4)
H2b2 C2b H2b3 . . 110(4)
Na1 O1c H1c1 . . 130(4)
Na1 O1c H1c2 . . 117(5)
H1c1 O1c H1c2 . . 110(6)

loop_
_geom_bond_atom_site_label_1
_geom_bond_atom_site_label_2
_geom_bond_site_symmetry_2
_geom_bond_distance
Fe N1 . 1.920(6)
Fe N2 . 1.935(8)
Fe N4 . 1.935(8)
Fe N1 3_655 1.920(6)
Fe N2 3_655 1.935(8)
Fe N4 3_655 1.935(8)
Na1 O1c . 2.224(9)
Na1 O1c 3_665 2.224(9)
Na1 O1c 6_655 2.224(9)
Na1 O1c 7_565 2.224(9)
Na2 O1a . 2.375(11)
Na2 O1a 6_656 2.375(11)
N1 C1 . 1.357(11)
N1 C5 . 1.358(12)
N2 C6 . 1.351(11)
N2 C7 . 1.371(12)
N3 C6 . 1.350(12)
N3 C8 . 1.374(13)
N4 C9 . 1.371(12)
N4 C10 . 1.345(12)
N5 C9 . 1.328(13)
N5 C11 . 1.380(13)
C1 C2 . 1.372(13)
C1 C6 . 1.431(13)
C2 C3 . 1.358(15)
C2 H2 . 1.06(4)
C3 C4 . 1.387(16)
C3 H3 . 1.04(4)
C4 C5 . 1.389(14)
C4 H4 . .99(4)
C5 C9 . 1.447(13)
C7 C8 . 1.367(14)
C7 H7 . 1.03(4)
C8 H8 . .98(4)
C10 C11 . 1.383(14)
C10 H10 . 1.08(4)
C11 H11 . 1.10(4)
O1a C1a . 1.40(2)
O1a C1a 3_665 1.40(2)
C1a C2a . 1.43(3)
C1a H1a1 . 1.052(18)
C1a H1a2 . 1.100(18)
C2a H2a1 . 1.089(15)
C2a H2a2 . 1.110(17)
C2a C2a 3_665 1.54(3)
N1b C1b . 1.084(17)
C1b C2b . 1.437(18)
C2b H2b1 . 1.03(5)
C2b H2b2 . 1.07(6)
C2b H2b3 . 1.01(5)
O1c H1c1 . 1.10(6)
O1c H1c2 . 1.05(7)
